data_7202731
loop_
_publ_author_name
'Krishnan, Subhashree Mallika'
'Patel, Niral M.'
'Knapp, Warren R.'
'Supkowski, Ronald M.'
'LaDuca, Robert L.'

_publ_section_title
;
 Oxoanion and cation effects on the structural morphology of
 coordination polymers incorporating a kinked organodiimine tethering
 ligand
;
_journal_issue 6
_journal_name_full CrystEngComm
_journal_page_first 503
_journal_paper_doi 10.1039/b701102d
_journal_volume 9
_journal_year 2007
_chemical_formula_sum 'C20 H20 Co N6 O7 S'
_chemical_formula_weight 2189.64
_chemical_name_systematic
;
?
;
_space_group_IT_number 61
_symmetry_cell_setting orthorhombic
_symmetry_space_group_name_Hall '-P 2ac 2ab'
_symmetry_space_group_name_H-M 'P b c a'
_atom_sites_solution_hydrogens geom
_atom_sites_solution_primary direct
_atom_sites_solution_secondary difmap
_audit_creation_method SHELXL-97
_cell_angle_alpha 90.00
_cell_angle_beta 90.00
_cell_angle_gamma 90.00
_cell_formula_units_Z 8
_cell_length_a 16.992(3)
_cell_length_b 15.164(3)
_cell_length_c 17.489(3)
_cell_measurement_temperature 173(2)
_cell_volume 4506.3(14)
_computing_structure_refinement 'SHELXL-97 (Sheldrick, 1997)'
_computing_structure_solution 'SHELXS-97 (Sheldrick, 1990)'
_diffrn_ambient_temperature 173(2)
_diffrn_measured_fraction_theta_full 0.993
_diffrn_measured_fraction_theta_max 0.993
_diffrn_radiation_monochromator graphite
_diffrn_radiation_source 'fine-focus sealed tube'
_diffrn_radiation_type MoK\a
_diffrn_radiation_wavelength 0.71073
_diffrn_reflns_av_R_equivalents 0.1125
_diffrn_reflns_av_sigmaI/netI 0.0646
_diffrn_reflns_limit_h_max 22
_diffrn_reflns_limit_h_min -22
_diffrn_reflns_limit_k_max 20
_diffrn_reflns_limit_k_min -20
_diffrn_reflns_limit_l_max 23
_diffrn_reflns_limit_l_min -22
_diffrn_reflns_number 51997
_diffrn_reflns_theta_full 28.29
_diffrn_reflns_theta_max 28.29
_diffrn_reflns_theta_min 2.14
_exptl_absorpt_coefficient_mu 0.911
_exptl_absorpt_correction_T_max 1
_exptl_absorpt_correction_T_min 0.665
_exptl_absorpt_correction_type multi-scan
_exptl_absorpt_process_details SADABS
_exptl_crystal_colour pink
_exptl_crystal_density_diffrn 1.614
_exptl_crystal_density_method 'not measured'
_exptl_crystal_description block
_exptl_crystal_F_000 2248
_exptl_crystal_size_max 0.44
_exptl_crystal_size_mid 0.32
_exptl_crystal_size_min 0.26
_refine_diff_density_max 1.125
_refine_diff_density_min -0.768
_refine_diff_density_rms 0.132
_refine_ls_extinction_method none
_refine_ls_goodness_of_fit_ref 1.113
_refine_ls_hydrogen_treatment mixed
_refine_ls_matrix_type full
_refine_ls_number_parameters 355
_refine_ls_number_reflns 5562
_refine_ls_number_restraints 5
_refine_ls_restrained_S_all 1.113
_refine_ls_R_factor_all 0.1085
_refine_ls_R_factor_gt 0.0692
_refine_ls_shift/su_max 0.000
_refine_ls_shift/su_mean 0.000
_refine_ls_structure_factor_coef Fsqd
_refine_ls_weighting_details 'calc w=1/[\s^2^(Fo^2^)+(0.0564P)^2^+20.5481P] where P=(Fo^2^+2Fc^2^)/3'
_refine_ls_weighting_scheme calc
_refine_ls_wR_factor_gt 0.1518
_refine_ls_wR_factor_ref 0.1715
_reflns_number_gt 3874
_reflns_number_total 5562
_reflns_threshold_expression >2sigma(I)
_cod_data_source_file b701102d.txt
_cod_data_source_block ortho
_cod_original_cell_volume 4506.5(14)
_cod_original_sg_symbol_H-M Pbca
_cod_database_code 7202731

loop_
_symmetry_equiv_pos_as_xyz
'x, y, z'
'-x+1/2, -y, z+1/2'
'-x, y+1/2, -z+1/2'
'x+1/2, -y+1/2, -z'
'-x, -y, -z'
'x-1/2, y, -z-1/2'
'x, -y-1/2, z-1/2'
'-x-1/2, y-1/2, z'

loop_
_atom_site_label
_atom_site_type_symbol
_atom_site_fract_x
_atom_site_fract_y
_atom_site_fract_z
_atom_site_U_iso_or_equiv
_atom_site_adp_type
_atom_site_occupancy
_atom_site_symmetry_multiplicity
_atom_site_calc_flag
_atom_site_refinement_flags
_atom_site_disorder_assembly
_atom_site_disorder_group
Co1 Co 0.18284(3) 0.01304(4) 0.45184(3) 0.01370(16) Uani 1 1 d . . .
S1 S 0.04097(10) 0.07633(15) 0.32781(10) 0.0235(4) Uani 0.85 1 d P . .
O1 O 0.07686(18) -0.0617(2) 0.46820(19) 0.0241(7) Uani 1 1 d D . .
H1A H 0.044(2) -0.035(3) 0.439(2) 0.029 Uiso 1 1 d D . .
H1B H 0.058(3) -0.070(4) 0.5128(15) 0.029 Uiso 1 1 d D . .
O2 O 0.12289(18) 0.0709(3) 0.3564(2) 0.0354(9) Uani 1 1 d . . .
O3 O -0.0139(2) 0.0569(3) 0.3904(2) 0.0378(9) Uani 1 1 d . . .
O4 O 0.0301(2) 0.1719(3) 0.3035(2) 0.0465(12) Uani 1 1 d . . .
O5 O 0.0269(2) 0.0185(3) 0.2638(2) 0.0502(12) Uani 1 1 d . . .
N1 N 0.28253(19) 0.0904(2) 0.4190(2) 0.0136(7) Uani 1 1 d . . .
N2 N 0.6399(2) 0.3852(2) 0.4703(2) 0.0174(7) Uani 1 1 d . . .
N3 N 0.4924(2) 0.2121(3) 0.3484(2) 0.0237(9) Uani 1 1 d D . .
H3N H 0.503(3) 0.202(3) 0.2986(14) 0.028 Uiso 1 1 d D . .
N4 N 0.2346(2) -0.4404(2) 0.0465(2) 0.0171(7) Uani 1 1 d . . .
N5 N 0.3066(2) -0.2954(2) 0.2396(2) 0.0222(8) Uani 1 1 d D . .
H5N H 0.347(2) -0.323(3) 0.261(3) 0.027 Uiso 1 1 d D . .
N6 N 0.2214(2) -0.0897(2) 0.3763(2) 0.0173(7) Uani 1 1 d . . .
C1 C 0.6198(2) 0.3992(3) 0.3972(3) 0.0173(9) Uani 1 1 d . . .
H1 H 0.6386 0.4499 0.3734 0.021 Uiso 1 1 calc R . .
C2 C 0.5730(2) 0.3430(3) 0.3551(3) 0.0193(9) Uani 1 1 d . . .
H2 H 0.5614 0.3552 0.3042 0.023 Uiso 1 1 calc R . .
C3 C 0.5434(2) 0.2680(3) 0.3901(3) 0.0189(9) Uani 1 1 d . . .
C4 C 0.5667(3) 0.2499(3) 0.4648(3) 0.0275(11) Uani 1 1 d . . .
H4 H 0.5511 0.1981 0.4890 0.033 Uiso 1 1 calc R . .
C5 C 0.6134(3) 0.3105(3) 0.5022(3) 0.0262(11) Uani 1 1 d . . .
H5 H 0.6274 0.2989 0.5526 0.031 Uiso 1 1 calc R . .
C6 C 0.3118(2) 0.0822(3) 0.3478(2) 0.0167(8) Uani 1 1 d . . .
H6 H 0.2838 0.0484 0.3127 0.020 Uiso 1 1 calc R . .
C7 C 0.3808(2) 0.1209(3) 0.3238(3) 0.0185(9) Uani 1 1 d . . .
H7 H 0.3984 0.1127 0.2739 0.022 Uiso 1 1 calc R . .
C8 C 0.4246(2) 0.1729(3) 0.3746(3) 0.0150(8) Uani 1 1 d . . .
C9 C 0.3935(2) 0.1850(3) 0.4478(3) 0.0175(8) Uani 1 1 d . . .
H9 H 0.4192 0.2205 0.4833 0.021 Uiso 1 1 calc R . .
C10 C 0.3234(2) 0.1430(3) 0.4665(2) 0.0176(9) Uani 1 1 d . . .
H10 H 0.3033 0.1518 0.5154 0.021 Uiso 1 1 calc R . .
C11 C 0.2948(3) -0.1220(3) 0.3816(3) 0.0198(9) Uani 1 1 d . . .
H11 H 0.3276 -0.0991 0.4193 0.024 Uiso 1 1 calc R . .
C12 C 0.3243(3) -0.1866(3) 0.3350(3) 0.0212(9) Uani 1 1 d . . .
H12 H 0.3762 -0.2052 0.3404 0.025 Uiso 1 1 calc R . .
C13 C 0.2757(3) -0.2247(3) 0.2788(3) 0.0186(9) Uani 1 1 d . . .
C14 C 0.2000(2) -0.1905(3) 0.2717(3) 0.0204(9) Uani 1 1 d . . .
H14 H 0.1659 -0.2119 0.2345 0.024 Uiso 1 1 calc R . .
C15 C 0.1764(3) -0.1243(3) 0.3206(3) 0.0211(9) Uani 1 1 d . . .
H15 H 0.1258 -0.1021 0.3147 0.025 Uiso 1 1 calc R . .
C16 C 0.2067(3) -0.3591(3) 0.0605(3) 0.0207(9) Uani 1 1 d . . .
H16 H 0.1711 -0.3355 0.0257 0.025 Uiso 1 1 calc R . .
C17 C 0.2268(3) -0.3083(3) 0.1225(3) 0.0203(9) Uani 1 1 d . . .
H17 H 0.2047 -0.2526 0.1288 0.024 Uiso 1 1 calc R . .
C18 C 0.2804(3) -0.3405(3) 0.1758(3) 0.0182(9) Uani 1 1 d . . .
C19 C 0.3129(3) -0.4240(3) 0.1607(3) 0.0243(10) Uani 1 1 d . . .
H19 H 0.3506 -0.4480 0.1931 0.029 Uiso 1 1 calc R . .
C20 C 0.2881(3) -0.4695(3) 0.0971(3) 0.0202(9) Uani 1 1 d . . .
H20 H 0.3101 -0.5248 0.0884 0.024 Uiso 1 1 calc R . .
O2WA O 0.0061(5) 0.4537(5) 0.3769(6) 0.050(2) Uani 0.50 1 d P . .
O2WB O 0.5248(6) 0.0300(6) 0.5304(6) 0.060(3) Uani 0.50 1 d P . .
O1WA O 0.0635(3) -0.2078(5) 0.1290(4) 0.0424(15) Uani 0.67 1 d P . .
O1WB O -0.0466(6) 0.3638(7) 0.3524(6) 0.029(2) Uani 0.33 1 d P . .
S1A S 0.0314(6) 0.1138(7) 0.3483(9) 0.033(3) Uani 0.15 1 d P . .

loop_
_atom_site_aniso_label
_atom_site_aniso_U_11
_atom_site_aniso_U_22
_atom_site_aniso_U_33
_atom_site_aniso_U_23
_atom_site_aniso_U_13
_atom_site_aniso_U_12
Co1 0.0089(2) 0.0176(3) 0.0146(3) 0.0014(2) -0.0005(2) -0.0017(2)
S1 0.0106(7) 0.0397(12) 0.0203(8) 0.0161(8) -0.0036(6) -0.0058(8)
O1 0.0139(15) 0.035(2) 0.0234(18) 0.0055(15) -0.0010(13) -0.0050(13)
O2 0.0115(15) 0.068(3) 0.0263(18) 0.0200(18) -0.0045(13) -0.0110(16)
O3 0.0173(16) 0.055(3) 0.041(2) 0.0188(19) 0.0017(15) -0.0009(16)
O4 0.0279(19) 0.065(3) 0.047(2) 0.037(2) -0.0190(18) -0.0204(19)
O5 0.031(2) 0.086(3) 0.033(2) 0.013(2) -0.0113(17) -0.012(2)
N1 0.0087(15) 0.0161(17) 0.0160(17) -0.0001(14) 0.0023(13) 0.0018(13)
N2 0.0113(16) 0.0180(18) 0.0228(19) 0.0033(14) -0.0030(14) -0.0015(14)
N3 0.0152(17) 0.028(2) 0.028(2) -0.0078(18) 0.0059(16) -0.0106(16)
N4 0.0140(16) 0.0200(19) 0.0173(18) -0.0002(15) 0.0004(14) 0.0013(14)
N5 0.025(2) 0.0178(18) 0.023(2) -0.0058(15) -0.0123(16) 0.0087(15)
N6 0.0160(17) 0.0172(18) 0.0188(18) -0.0021(14) -0.0030(14) -0.0038(14)
C1 0.0146(19) 0.016(2) 0.022(2) 0.0036(17) -0.0013(16) -0.0014(16)
C2 0.018(2) 0.025(2) 0.015(2) -0.0013(17) 0.0022(17) -0.0026(17)
C3 0.0096(18) 0.013(2) 0.034(3) -0.0025(18) 0.0007(17) -0.0005(15)
C4 0.025(2) 0.021(2) 0.036(3) 0.009(2) -0.007(2) -0.0051(19)
C5 0.023(2) 0.025(2) 0.030(3) 0.014(2) -0.010(2) -0.0075(19)
C6 0.0129(18) 0.019(2) 0.018(2) -0.0011(17) -0.0024(16) -0.0010(16)
C7 0.018(2) 0.020(2) 0.018(2) -0.0035(17) 0.0050(17) -0.0008(17)
C8 0.0096(17) 0.0105(19) 0.025(2) -0.0006(16) 0.0023(16) -0.0013(15)
C9 0.0142(19) 0.016(2) 0.022(2) -0.0018(18) -0.0036(17) -0.0016(15)
C10 0.018(2) 0.016(2) 0.019(2) -0.0002(16) 0.0003(17) 0.0002(16)
C11 0.017(2) 0.023(2) 0.019(2) -0.0024(18) -0.0055(17) -0.0028(17)
C12 0.020(2) 0.019(2) 0.024(2) -0.0007(18) -0.0077(18) 0.0040(18)
C13 0.022(2) 0.016(2) 0.018(2) 0.0014(17) -0.0023(17) -0.0015(17)
C14 0.016(2) 0.025(2) 0.021(2) -0.0014(18) -0.0049(17) -0.0048(17)
C15 0.0138(19) 0.027(2) 0.022(2) -0.0018(18) -0.0008(17) -0.0018(18)
C16 0.021(2) 0.019(2) 0.022(2) 0.0042(18) -0.0055(18) 0.0060(17)
C17 0.020(2) 0.019(2) 0.021(2) -0.0017(18) -0.0060(17) 0.0049(17)
C18 0.020(2) 0.014(2) 0.020(2) -0.0034(17) -0.0028(17) -0.0002(16)
C19 0.021(2) 0.024(2) 0.028(2) -0.0057(19) -0.0114(19) 0.0074(19)
C20 0.020(2) 0.014(2) 0.026(2) -0.0063(18) -0.0044(18) 0.0046(16)
O2WA 0.049(5) 0.029(4) 0.072(6) 0.010(4) 0.001(5) -0.003(4)
O2WB 0.080(7) 0.039(5) 0.062(6) 0.011(4) -0.011(5) 0.012(5)
O1WA 0.029(3) 0.058(4) 0.040(4) -0.001(3) 0.001(3) -0.006(3)
O1WB 0.032(6) 0.031(6) 0.024(5) -0.001(5) 0.001(4) 0.005(5)
S1A 0.009(4) 0.021(5) 0.069(9) 0.019(5) -0.007(5) 0.000(4)

loop_
_atom_type_symbol
_atom_type_description
_atom_type_scat_dispersion_real
_atom_type_scat_dispersion_imag
_atom_type_scat_source
C C 0.0033 0.0016 'International Tables Vol C Tables 4.2.6.8 and 6.1.1.4'
H H 0.0000 0.0000 'International Tables Vol C Tables 4.2.6.8 and 6.1.1.4'
N N 0.0061 0.0033 'International Tables Vol C Tables 4.2.6.8 and 6.1.1.4'
O O 0.0106 0.0060 'International Tables Vol C Tables 4.2.6.8 and 6.1.1.4'
S S 0.1246 0.1234 'International Tables Vol C Tables 4.2.6.8 and 6.1.1.4'
Co Co 0.3494 0.9721 'International Tables Vol C Tables 4.2.6.8 and 6.1.1.4'

loop_
_geom_angle_atom_site_label_1
_geom_angle_atom_site_label_2
_geom_angle_atom_site_label_3
_geom_angle
_geom_angle_site_symmetry_1
_geom_angle_site_symmetry_3
_geom_angle_publ_flag
N1 Co1 O2 86.73(13) . . ?
N1 Co1 N6 89.49(13) . . ?
O2 Co1 N6 87.84(15) . . ?
N1 Co1 O1 171.71(13) . . ?
O2 Co1 O1 85.48(13) . . ?
N6 Co1 O1 87.40(13) . . ?
N1 Co1 N4 99.30(13) . 7_556 ?
O2 Co1 N4 173.02(14) . 7_556 ?
N6 Co1 N4 88.70(14) . 7_556 ?
O1 Co1 N4 88.31(13) . 7_556 ?
N1 Co1 N2 92.57(13) . 4_456 ?
O2 Co1 N2 92.16(15) . 4_456 ?
N6 Co1 N2 177.94(13) . 4_456 ?
O1 Co1 N2 90.54(13) . 4_456 ?
N4 Co1 N2 91.08(14) 7_556 4_456 ?
O5 S1 O3 110.6(3) . . ?
O5 S1 O2 112.6(3) . . ?
O3 S1 O2 109.5(2) . . ?
O5 S1 O4 110.0(3) . . ?
O3 S1 O4 108.8(3) . . ?
O2 S1 O4 105.1(2) . . ?
Co1 O1 H1A 103(4) . . ?
Co1 O1 H1B 121(4) . . ?
H1A O1 H1B 112(4) . . ?
S1 O2 S1A 24.1(4) . . ?
S1 O2 Co1 137.1(2) . . ?
S1A O2 Co1 131.2(5) . . ?
S1A O3 S1 27.9(5) . . ?
S1A O4 S1 25.9(7) . . ?
S1 O5 S1A 9.7(3) . . ?
C10 N1 C6 115.8(4) . . ?
C10 N1 Co1 124.6(3) . . ?
C6 N1 Co1 119.4(3) . . ?
C5 N2 C1 116.5(4) . . ?
C5 N2 Co1 116.7(3) . 4_556 ?
C1 N2 Co1 124.6(3) . 4_556 ?
C8 N3 C3 126.9(4) . . ?
C8 N3 H3N 115(3) . . ?
C3 N3 H3N 119(3) . . ?
C20 N4 C16 114.8(4) . . ?
C20 N4 Co1 127.5(3) . 7 ?
C16 N4 Co1 117.5(3) . 7 ?
C13 N5 C18 131.7(4) . . ?
C13 N5 H5N 118(3) . . ?
C18 N5 H5N 110(3) . . ?
C11 N6 C15 115.8(4) . . ?
C11 N6 Co1 120.4(3) . . ?
C15 N6 Co1 123.8(3) . . ?
N2 C1 C2 123.9(4) . . ?
N2 C1 H1 118.0 . . ?
C2 C1 H1 118.0 . . ?
C1 C2 C3 118.7(4) . . ?
C1 C2 H2 120.6 . . ?
C3 C2 H2 120.6 . . ?
C2 C3 C4 118.3(4) . . ?
C2 C3 N3 119.0(4) . . ?
C4 C3 N3 122.7(4) . . ?
C5 C4 C3 118.5(4) . . ?
C5 C4 H4 120.8 . . ?
C3 C4 H4 120.8 . . ?
N2 C5 C4 124.0(4) . . ?
N2 C5 H5 118.0 . . ?
C4 C5 H5 118.0 . . ?
N1 C6 C7 123.9(4) . . ?
N1 C6 H6 118.1 . . ?
C7 C6 H6 118.1 . . ?
C6 C7 C8 119.9(4) . . ?
C6 C7 H7 120.0 . . ?
C8 C7 H7 120.0 . . ?
N3 C8 C9 124.5(4) . . ?
N3 C8 C7 118.4(4) . . ?
C9 C8 C7 117.0(4) . . ?
C10 C9 C8 118.7(4) . . ?
C10 C9 H9 120.7 . . ?
C8 C9 H9 120.7 . . ?
N1 C10 C9 124.7(4) . . ?
N1 C10 H10 117.7 . . ?
C9 C10 H10 117.7 . . ?
N6 C11 C12 124.0(4) . . ?
N6 C11 H11 118.0 . . ?
C12 C11 H11 118.0 . . ?
C11 C12 C13 119.6(4) . . ?
C11 C12 H12 120.2 . . ?
C13 C12 H12 120.2 . . ?
N5 C13 C14 126.7(4) . . ?
N5 C13 C12 116.4(4) . . ?
C14 C13 C12 116.8(4) . . ?
C15 C14 C13 119.0(4) . . ?
C15 C14 H14 120.5 . . ?
C13 C14 H14 120.5 . . ?
N6 C15 C14 124.7(4) . . ?
N6 C15 H15 117.7 . . ?
C14 C15 H15 117.7 . . ?
N4 C16 C17 124.9(4) . . ?
N4 C16 H16 117.5 . . ?
C17 C16 H16 117.5 . . ?
C16 C17 C18 119.6(4) . . ?
C16 C17 H17 120.2 . . ?
C18 C17 H17 120.2 . . ?
N5 C18 C17 125.2(4) . . ?
N5 C18 C19 118.1(4) . . ?
C17 C18 C19 116.6(4) . . ?
C20 C19 C18 118.9(4) . . ?
C20 C19 H19 120.5 . . ?
C18 C19 H19 120.5 . . ?
N4 C20 C19 125.1(4) . . ?
N4 C20 H20 117.4 . . ?
C19 C20 H20 117.4 . . ?
O2WB O2WA O1WB 117.9(7) 4_456 . ?
O2WB O2WB O2WA 128.1(11) 5_656 4_556 ?
O1WA O1WB O2WA 144.1(9) 3 . ?
O4 S1A O3 144.7(9) . . ?
O4 S1A O2 111.1(8) . . ?
O3 S1A O2 103.2(7) . . ?
O4 S1A O5 92.6(9) . . ?
O3 S1A O5 85.5(6) . . ?
O2 S1A O5 79.9(6) . . ?

loop_
_geom_bond_atom_site_label_1
_geom_bond_atom_site_label_2
_geom_bond_distance
_geom_bond_site_symmetry_2
_geom_bond_publ_flag
Co1 N1 2.139(3) . ?
Co1 O2 2.143(3) . ?
Co1 N6 2.145(4) . ?
Co1 O1 2.147(3) . ?
Co1 N4 2.174(4) 7_556 ?
Co1 N2 2.184(4) 4_456 ?
S1 O5 1.442(5) . ?
S1 O3 1.468(4) . ?
S1 O2 1.481(4) . ?
S1 O4 1.522(5) . ?
O1 H1A 0.853(19) . ?
O1 H1B 0.852(19) . ?
O2 S1A 1.691(11) . ?
O3 S1A 1.372(12) . ?
O4 S1A 1.180(12) . ?
N1 C10 1.345(5) . ?
N1 C6 1.348(5) . ?
N2 C5 1.340(6) . ?
N2 C1 1.341(6) . ?
N3 C8 1.374(5) . ?
N3 C3 1.415(6) . ?
N3 H3N 0.903(19) . ?
N4 C20 1.344(6) . ?
N4 C16 1.344(6) . ?
N5 C13 1.376(6) . ?
N5 C18 1.383(6) . ?
N5 H5N 0.882(19) . ?
N6 C11 1.344(5) . ?
N6 C15 1.345(6) . ?
C1 C2 1.379(6) . ?
C1 H1 0.9300 . ?
C2 C3 1.387(6) . ?
C2 H2 0.9300 . ?
C3 C4 1.393(7) . ?
C4 C5 1.380(7) . ?
C4 H4 0.9300 . ?
C5 H5 0.9300 . ?
C6 C7 1.377(6) . ?
C6 H6 0.9300 . ?
C7 C8 1.402(6) . ?
C7 H7 0.9300 . ?
C8 C9 1.397(6) . ?
C9 C10 1.390(6) . ?
C9 H9 0.9300 . ?
C10 H10 0.9300 . ?
C11 C12 1.369(6) . ?
C11 H11 0.9300 . ?
C12 C13 1.407(6) . ?
C12 H12 0.9300 . ?
C13 C14 1.394(6) . ?
C14 C15 1.378(6) . ?
C14 H14 0.9300 . ?
C15 H15 0.9300 . ?
C16 C17 1.372(6) . ?
C16 H16 0.9300 . ?
C17 C18 1.393(6) . ?
C17 H17 0.9300 . ?
C18 C19 1.406(6) . ?
C19 C20 1.375(6) . ?
C19 H19 0.9300 . ?
C20 H20 0.9300 . ?
